data_4317250
loop_
_publ_author_name
'Stanislav Groysman'
'Dino Villagr\'an'
'Daniel G. Nocera'

_publ_section_title
;
 Pseudotetrahedral d0, d1, and d2 Metal-Oxo Cores within a Tris(alkoxide)
 Platform
;
_journal_name_full 'Inorganic Chemistry'
_journal_page_first 10759
_journal_page_last 10761
_journal_paper_doi 10.1021/ic101968s
_journal_volume 49
_journal_year 2010
_chemical_formula_sum 'C60 H126 Cl Cr2 O6'
_chemical_formula_weight 1083.06
_chemical_name_common Cr(ditox)3/Cr(ditox)3Cl
_chemical_name_systematic
; 

 ? 

;
_space_group_IT_number 2
_symmetry_cell_setting triclinic
_symmetry_space_group_name_Hall '-P 1'
_symmetry_space_group_name_H-M 'P -1'
_atom_sites_solution_hydrogens geom
_atom_sites_solution_primary direct
_atom_sites_solution_secondary difmap
_audit_creation_method SHELXL-97
_cell_angle_alpha 82.740(3)
_cell_angle_beta 82.557(2)
_cell_angle_gamma 60.937(2)
_cell_formula_units_Z 2
_cell_length_a 11.7077(17)
_cell_length_b 11.7172(17)
_cell_length_c 27.118(4)
_cell_measurement_temperature 100(2)
_cell_volume 3215.6(8)
_computing_structure_refinement 'SHELXL-97 (Sheldrick, 1997)'
_computing_structure_solution 'SHELXS-97 (Sheldrick, 1990)'
_diffrn_ambient_temperature 100(2)
_diffrn_measured_fraction_theta_full 0.998
_diffrn_measured_fraction_theta_max 0.998
_diffrn_radiation_monochromator graphite
_diffrn_radiation_source 'fine-focus sealed tube'
_diffrn_radiation_type MoK\a
_diffrn_radiation_wavelength 0.71073
_diffrn_reflns_av_R_equivalents 0.0703
_diffrn_reflns_av_sigmaI/netI 0.0682
_diffrn_reflns_limit_h_max 13
_diffrn_reflns_limit_h_min -13
_diffrn_reflns_limit_k_max 13
_diffrn_reflns_limit_k_min -13
_diffrn_reflns_limit_l_max 32
_diffrn_reflns_limit_l_min -32
_diffrn_reflns_number 46380
_diffrn_reflns_theta_full 25.00
_diffrn_reflns_theta_max 25.00
_diffrn_reflns_theta_min 1.52
_exptl_absorpt_coefficient_mu 0.423
_exptl_absorpt_correction_T_max 0.9202
_exptl_absorpt_correction_T_min 0.9016
_exptl_absorpt_correction_type empirical
_exptl_absorpt_process_details SADABS
_exptl_crystal_colour green
_exptl_crystal_density_diffrn 1.119
_exptl_crystal_density_method 'not measured'
_exptl_crystal_description block
_exptl_crystal_F_000 1198
_exptl_crystal_size_max 0.25
_exptl_crystal_size_mid 0.25
_exptl_crystal_size_min 0.20
_refine_diff_density_max 0.468
_refine_diff_density_min -0.511
_refine_diff_density_rms 0.067
_refine_ls_extinction_method none
_refine_ls_goodness_of_fit_ref 1.099
_refine_ls_hydrogen_treatment constr
_refine_ls_matrix_type full
_refine_ls_number_parameters 804
_refine_ls_number_reflns 11295
_refine_ls_number_restraints 5
_refine_ls_restrained_S_all 1.103
_refine_ls_R_factor_all 0.1054
_refine_ls_R_factor_gt 0.0700
_refine_ls_shift/su_max 0.005
_refine_ls_shift/su_mean 0.000
_refine_ls_structure_factor_coef Fsqd
_refine_ls_weighting_details 'calc w=1/[\s^2^(Fo^2^)+(0.0433P)^2^+7.5898P] where P=(Fo^2^+2Fc^2^)/3'
_refine_ls_weighting_scheme calc
_refine_ls_wR_factor_gt 0.1569
_refine_ls_wR_factor_ref 0.1731
_reflns_number_gt 7799
_reflns_number_total 11295
_reflns_threshold_expression >2sigma(I)
_cod_data_source_file ic101968s_si_002_2.cif
_cod_data_source_block 2
_cod_original_cell_volume 3215.7(8)
_cod_database_code 4317250

loop_
_symmetry_equiv_pos_as_xyz
'x, y, z'
'-x, -y, -z'

loop_
_atom_site_label
_atom_site_type_symbol
_atom_site_fract_x
_atom_site_fract_y
_atom_site_fract_z
_atom_site_U_iso_or_equiv
_atom_site_adp_type
_atom_site_occupancy
_atom_site_symmetry_multiplicity
_atom_site_calc_flag
_atom_site_refinement_flags
_atom_site_disorder_assembly
_atom_site_disorder_group
Cr2 Cr 0.81469(6) 0.31814(6) 0.09933(3) 0.0299(2) Uani 1 1 d . . .
Cl1 Cl 0.83020(10) 0.33862(10) 0.01733(5) 0.0375(3) Uani 1 1 d . . .
O4 O 0.9588(2) 0.3000(2) 0.12002(12) 0.0317(7) Uani 1 1 d . . .
O5 O 0.6779(2) 0.4586(2) 0.12161(11) 0.0296(7) Uani 1 1 d . . .
O6 O 0.7971(2) 0.1786(3) 0.11920(12) 0.0332(7) Uani 1 1 d . . .
C54 C 0.5039(4) 0.6762(4) 0.09712(18) 0.0314(10) Uani 1 1 d . . .
C28 C 1.0365(4) 0.3675(4) 0.11784(18) 0.0320(11) Uani 1 1 d . . .
C29 C 0.9772(4) 0.4903(4) 0.0816(2) 0.0389(12) Uani 1 1 d . . .
H29A H 0.9927 0.4641 0.0475 0.058 Uiso 1 1 calc R . .
H29B H 1.0184 0.5446 0.0842 0.058 Uiso 1 1 calc R . .
H29C H 0.8826 0.5404 0.0902 0.058 Uiso 1 1 calc R . .
C38 C 0.8651(4) 0.0363(4) 0.11473(19) 0.0348(11) Uani 1 1 d . . .
C50 C 0.4801(4) 0.5152(4) 0.17536(18) 0.0346(11) Uani 1 1 d . . .
C55 C 0.5249(4) 0.7567(4) 0.13212(19) 0.0378(11) Uani 1 1 d . . .
H55A H 0.6143 0.7076 0.1428 0.057 Uiso 1 1 calc R . .
H55B H 0.4619 0.7740 0.1614 0.057 Uiso 1 1 calc R . .
H55C H 0.5120 0.8400 0.1145 0.057 Uiso 1 1 calc R . .
C53 C 0.3608(4) 0.7574(4) 0.08145(19) 0.0390(12) Uani 1 1 d . . .
H53A H 0.3437 0.8464 0.0696 0.058 Uiso 1 1 calc R . .
H53B H 0.2993 0.7610 0.1102 0.058 Uiso 1 1 calc R . .
H53C H 0.3492 0.7158 0.0547 0.058 Uiso 1 1 calc R . .
C30 C 1.0194(4) 0.4081(4) 0.17336(19) 0.0362(11) Uani 1 1 d . . .
C46 C 0.7174(4) 0.0970(4) 0.0432(2) 0.0429(13) Uani 1 1 d . . .
H46A H 0.6607 0.0742 0.0277 0.064 Uiso 1 1 calc R . .
H46B H 0.7926 0.0860 0.0197 0.064 Uiso 1 1 calc R . .
H46C H 0.6678 0.1882 0.0518 0.064 Uiso 1 1 calc R . .
C31 C 0.8814(4) 0.5272(4) 0.1827(2) 0.0453(13) Uani 1 1 d . . .
H31A H 0.8147 0.5084 0.1731 0.068 Uiso 1 1 calc R . .
H31B H 0.8774 0.6047 0.1627 0.068 Uiso 1 1 calc R . .
H31C H 0.8651 0.5436 0.2181 0.068 Uiso 1 1 calc R . .
C48 C 0.5359(4) 0.5324(4) 0.11972(18) 0.0310(10) Uani 1 1 d . . .
C34 C 1.1796(4) 0.2692(4) 0.09573(19) 0.0346(11) Uani 1 1 d . . .
C40 C 0.9063(4) -0.0250(4) 0.1693(2) 0.0383(12) Uani 1 1 d . . .
C39 C 0.9879(4) 0.0017(4) 0.0784(2) 0.0419(13) Uani 1 1 d . . .
H39A H 0.9614 0.0413 0.0450 0.063 Uiso 1 1 calc R . .
H39B H 1.0392 -0.0936 0.0775 0.063 Uiso 1 1 calc R . .
H39C H 1.0413 0.0353 0.0897 0.063 Uiso 1 1 calc R . .
C36 C 1.2540(4) 0.1467(4) 0.1308(2) 0.0432(13) Uani 1 1 d . . .
H36A H 1.2000 0.1036 0.1409 0.065 Uiso 1 1 calc R . .
H36B H 1.2727 0.1727 0.1605 0.065 Uiso 1 1 calc R . .
H36C H 1.3365 0.0861 0.1134 0.065 Uiso 1 1 calc R . .
C41 C 0.7965(5) 0.0434(5) 0.2107(2) 0.0501(14) Uani 1 1 d . . .
H41A H 0.8269 0.0002 0.2433 0.075 Uiso 1 1 calc R . .
H41B H 0.7184 0.0376 0.2051 0.075 Uiso 1 1 calc R . .
H41C H 0.7747 0.1356 0.2097 0.075 Uiso 1 1 calc R . .
C56 C 0.5927(4) 0.6693(4) 0.04966(18) 0.0377(11) Uani 1 1 d . . .
H56A H 0.5665 0.7579 0.0343 0.057 Uiso 1 1 calc R . .
H56B H 0.5846 0.6169 0.0262 0.057 Uiso 1 1 calc R . .
H56C H 0.6839 0.6286 0.0581 0.057 Uiso 1 1 calc R . .
C33 C 1.0260(4) 0.3007(5) 0.2138(2) 0.0428(12) Uani 1 1 d . . .
H33A H 1.1102 0.2212 0.2092 0.064 Uiso 1 1 calc R . .
H33B H 0.9545 0.2815 0.2112 0.064 Uiso 1 1 calc R . .
H33C H 1.0176 0.3310 0.2468 0.064 Uiso 1 1 calc R . .
C49 C 0.4946(4) 0.4693(4) 0.08402(19) 0.0362(11) Uani 1 1 d . . .
H49A H 0.5213 0.4883 0.0496 0.054 Uiso 1 1 calc R . .
H49B H 0.3991 0.5051 0.0879 0.054 Uiso 1 1 calc R . .
H49C H 0.5368 0.3744 0.0918 0.054 Uiso 1 1 calc R . .
C52 C 0.4950(4) 0.3755(4) 0.1860(2) 0.0457(13) Uani 1 1 d . . .
H52A H 0.4795 0.3586 0.2219 0.069 Uiso 1 1 calc R . .
H52B H 0.5838 0.3109 0.1746 0.069 Uiso 1 1 calc R . .
H52C H 0.4310 0.3687 0.1682 0.069 Uiso 1 1 calc R . .
C44 C 0.7662(4) 0.0071(4) 0.09048(19) 0.0354(11) Uani 1 1 d . . .
C42 C 1.0205(5) -0.0072(5) 0.1822(2) 0.0490(14) Uani 1 1 d . . .
H42A H 1.0295 -0.0251 0.2182 0.074 Uiso 1 1 calc R . .
H42B H 1.0030 0.0830 0.1725 0.074 Uiso 1 1 calc R . .
H42C H 1.1019 -0.0680 0.1643 0.074 Uiso 1 1 calc R . .
C47 C 0.8310(5) -0.1334(4) 0.0742(2) 0.0486(13) Uani 1 1 d . . .
H47A H 0.8642 -0.1957 0.1032 0.073 Uiso 1 1 calc R . .
H47B H 0.9038 -0.1469 0.0491 0.073 Uiso 1 1 calc R . .
H47C H 0.7662 -0.1471 0.0599 0.073 Uiso 1 1 calc R . .
C37 C 1.1699(4) 0.2181(4) 0.04755(19) 0.0386(11) Uani 1 1 d . . .
H37A H 1.2579 0.1568 0.0341 0.058 Uiso 1 1 calc R . .
H37B H 1.1285 0.2919 0.0229 0.058 Uiso 1 1 calc R . .
H37C H 1.1170 0.1731 0.0550 0.058 Uiso 1 1 calc R . .
C32 C 1.1200(4) 0.4505(5) 0.1833(2) 0.0446(13) Uani 1 1 d . . .
H32A H 1.0978 0.4856 0.2161 0.067 Uiso 1 1 calc R . .
H32B H 1.1181 0.5182 0.1576 0.067 Uiso 1 1 calc R . .
H32C H 1.2080 0.3747 0.1823 0.067 Uiso 1 1 calc R . .
C35 C 1.2681(4) 0.3347(5) 0.0809(2) 0.0424(12) Uani 1 1 d . . .
H35A H 1.3529 0.2710 0.0659 0.064 Uiso 1 1 calc R . .
H35B H 1.2816 0.3649 0.1106 0.064 Uiso 1 1 calc R . .
H35C H 1.2256 0.4095 0.0567 0.064 Uiso 1 1 calc R . .
C51 C 0.5560(4) 0.5275(4) 0.21543(19) 0.0400(12) Uani 1 1 d . . .
H51A H 0.5508 0.6141 0.2109 0.060 Uiso 1 1 calc R . .
H51B H 0.6480 0.4598 0.2120 0.060 Uiso 1 1 calc R . .
H51C H 0.5171 0.5162 0.2487 0.060 Uiso 1 1 calc R . .
C45 C 0.6440(4) 0.0300(5) 0.1249(2) 0.0475(13) Uani 1 1 d . . .
H45A H 0.6032 0.1179 0.1368 0.071 Uiso 1 1 calc R . .
H45B H 0.6688 -0.0353 0.1534 0.071 Uiso 1 1 calc R . .
H45C H 0.5817 0.0220 0.1066 0.071 Uiso 1 1 calc R . .
C43 C 0.9513(5) -0.1727(4) 0.1766(2) 0.0562(15) Uani 1 1 d . . .
H43A H 1.0208 -0.2181 0.1508 0.084 Uiso 1 1 calc R . .
H43B H 0.8770 -0.1877 0.1741 0.084 Uiso 1 1 calc R . .
H43C H 0.9849 -0.2065 0.2095 0.084 Uiso 1 1 calc R . .
Cr1 Cr 0.70966(8) 0.97264(7) 0.37047(3) 0.0456(2) Uani 1 1 d . C .
O1 O 0.5884(3) 0.9644(3) 0.34124(13) 0.0495(9) Uani 1 1 d . . .
O2 O 0.8700(3) 0.8377(3) 0.36941(11) 0.0437(8) Uani 1 1 d . . .
O3 O 0.6860(3) 1.1114(3) 0.40012(12) 0.0522(10) Uani 1 1 d . . .
C14 C 0.4406(5) 0.9707(5) 0.2863(2) 0.0486(13) Uani 1 1 d . . .
C1 C 0.6629(5) 1.2424(5) 0.38233(18) 0.0495(14) Uani 1 1 d D A .
C5 C 0.8765(5) 1.1423(5) 0.3256(2) 0.0516(14) Uani 1 1 d . B .
H5A H 0.8268 1.1709 0.2960 0.077 Uiso 1 1 calc R . .
H5B H 0.8888 1.0554 0.3386 0.077 Uiso 1 1 calc R . .
H5C H 0.9622 1.1381 0.3168 0.077 Uiso 1 1 calc R . .
C8 C 0.4865(5) 0.9290(5) 0.3412(2) 0.0537(15) Uani 1 1 d . . .
C20 C 0.9951(5) 0.7349(5) 0.44138(17) 0.0436(13) Uani 1 1 d . . .
C2 C 0.5828(5) 1.2830(5) 0.33670(18) 0.0516(14) Uani 1 1 d . . .
H2A H 0.6359 1.2270 0.3097 0.077 Uiso 1 1 calc R C .
H2B H 0.5573 1.3745 0.3257 0.077 Uiso 1 1 calc R . .
H2C H 0.5040 1.2733 0.3456 0.077 Uiso 1 1 calc R . .
C17 C 0.4179(5) 1.1087(5) 0.2670(2) 0.0539(14) Uani 1 1 d . . .
H17A H 0.4948 1.1172 0.2720 0.081 Uiso 1 1 calc R . .
H17B H 0.3405 1.1740 0.2854 0.081 Uiso 1 1 calc R . .
H17C H 0.4039 1.1229 0.2314 0.081 Uiso 1 1 calc R . .
C22 C 1.0948(5) 0.6091(5) 0.46862(19) 0.0566(16) Uani 1 1 d . C .
H22A H 1.1135 0.6306 0.4994 0.085 Uiso 1 1 calc R . .
H22B H 1.1760 0.5678 0.4470 0.085 Uiso 1 1 calc R . .
H22C H 1.0585 0.5486 0.4769 0.085 Uiso 1 1 calc R . .
C4 C 0.7999(5) 1.2410(5) 0.3661(2) 0.0592(16) Uani 1 1 d D . .
C15 C 0.5527(5) 0.8766(6) 0.2510(2) 0.0589(15) Uani 1 1 d . . .
H15A H 0.5345 0.9097 0.2163 0.088 Uiso 1 1 calc R . .
H15B H 0.5591 0.7895 0.2566 0.088 Uiso 1 1 calc R . .
H15C H 0.6356 0.8710 0.2577 0.088 Uiso 1 1 calc R . .
C11 C 0.4543(6) 0.9705(6) 0.4344(2) 0.077(2) Uani 1 1 d . . .
H11A H 0.4932 1.0290 0.4311 0.115 Uiso 1 1 calc R . .
H11B H 0.5236 0.8794 0.4383 0.115 Uiso 1 1 calc R . .
H11C H 0.3911 0.9904 0.4637 0.115 Uiso 1 1 calc R . .
C16 C 0.3169(5) 0.9608(6) 0.2789(2) 0.0583(15) Uani 1 1 d . . .
H16A H 0.2406 1.0280 0.2970 0.088 Uiso 1 1 calc R . .
H16B H 0.3289 0.8740 0.2918 0.088 Uiso 1 1 calc R . .
H16C H 0.3030 0.9741 0.2434 0.088 Uiso 1 1 calc R . .
C13 C 0.2977(6) 1.1421(5) 0.3776(2) 0.0712(19) Uani 1 1 d . . .
H13A H 0.2526 1.1802 0.4092 0.107 Uiso 1 1 calc R . .
H13B H 0.2328 1.1605 0.3542 0.107 Uiso 1 1 calc R . .
H13C H 0.3539 1.1805 0.3636 0.107 Uiso 1 1 calc R . .
C9 C 0.5477(5) 0.7779(5) 0.3500(2) 0.0619(16) Uani 1 1 d . . .
H9A H 0.6337 0.7365 0.3314 0.093 Uiso 1 1 calc R . .
H9B H 0.4901 0.7494 0.3385 0.093 Uiso 1 1 calc R . .
H9C H 0.5578 0.7523 0.3857 0.093 Uiso 1 1 calc R . .
C10 C 0.3838(6) 0.9904(6) 0.3872(2) 0.0643(18) Uani 1 1 d . . .
C12 C 0.2889(6) 0.9320(6) 0.3999(2) 0.073(2) Uani 1 1 d . . .
H12A H 0.2270 0.9749 0.4280 0.110 Uiso 1 1 calc R . .
H12B H 0.3392 0.8379 0.4088 0.110 Uiso 1 1 calc R . .
H12C H 0.2406 0.9463 0.3708 0.110 Uiso 1 1 calc R . .
C57 C 0.3326(4) 0.6111(4) 0.1862(2) 0.0427(12) Uani 1 1 d . . .
H57A H 0.3004 0.5827 0.2179 0.064 Uiso 1 1 calc R . .
H57B H 0.2835 0.6122 0.1593 0.064 Uiso 1 1 calc R . .
H57C H 0.3205 0.6993 0.1882 0.064 Uiso 1 1 calc R . .
C72 C 0.4367(16) 1.3018(18) 0.4390(8) 0.047(5) Uani 0.542(13) 1 d P A 1
H72A H 0.4700 1.2113 0.4534 0.071 Uiso 0.542(13) 1 calc PR A 1
H72B H 0.3922 1.3133 0.4091 0.071 Uiso 0.542(13) 1 calc PR A 1
H72C H 0.3746 1.3618 0.4635 0.071 Uiso 0.542(13) 1 calc PR A 1
C3 C 0.5515(16) 1.3315(14) 0.4250(6) 0.032(3) Uani 0.542(13) 1 d P A 1
C60 C 0.6093(13) 1.3250(14) 0.4721(4) 0.057(3) Uani 0.542(13) 1 d P A 1
H60A H 0.5390 1.3757 0.4968 0.086 Uiso 0.542(13) 1 calc PR A 1
H60B H 0.6699 1.3614 0.4651 0.086 Uiso 0.542(13) 1 calc PR A 1
H60C H 0.6568 1.2336 0.4853 0.086 Uiso 0.542(13) 1 calc PR A 1
C58 C 0.4798(11) 1.4815(9) 0.4029(4) 0.058(4) Uani 0.542(13) 1 d P A 1
H58A H 0.4150 1.5359 0.4282 0.087 Uiso 0.542(13) 1 calc PR A 1
H58B H 0.4357 1.4885 0.3734 0.087 Uiso 0.542(13) 1 calc PR A 1
H58C H 0.5450 1.5117 0.3935 0.087 Uiso 0.542(13) 1 calc PR A 1
C61 C 0.6773(15) 1.2544(14) 0.4766(4) 0.048(4) Uani 0.458(13) 1 d P A 2
H61A H 0.7530 1.2682 0.4776 0.073 Uiso 0.458(13) 1 calc PR A 2
H61B H 0.7069 1.1605 0.4763 0.073 Uiso 0.458(13) 1 calc PR A 2
H61C H 0.6164 1.2886 0.5060 0.073 Uiso 0.458(13) 1 calc PR A 2
C59 C 0.5783(14) 1.4677(10) 0.4233(4) 0.054(5) Uani 0.458(13) 1 d P A 2
H59A H 0.6578 1.4709 0.4287 0.081 Uiso 0.458(13) 1 calc PR A 2
H59B H 0.5081 1.5165 0.4483 0.081 Uiso 0.458(13) 1 calc PR A 2
H59C H 0.5511 1.5069 0.3899 0.081 Uiso 0.458(13) 1 calc PR A 2
C73 C 0.6055(17) 1.3282(18) 0.4278(5) 0.036(4) Uani 0.458(13) 1 d PD A 2
C74 C 0.476(2) 1.328(2) 0.4396(8) 0.045(5) Uani 0.458(13) 1 d P A 2
H74A H 0.4351 1.3674 0.4712 0.068 Uiso 0.458(13) 1 calc PR A 2
H74B H 0.4913 1.2375 0.4423 0.068 Uiso 0.458(13) 1 calc PR A 2
H74C H 0.4188 1.3782 0.4129 0.068 Uiso 0.458(13) 1 calc PR A 2
C62 C 0.9044(12) 1.2250(15) 0.3974(5) 0.048(4) Uani 0.467(19) 1 d P B 3
H62A H 0.9849 1.2064 0.3761 0.072 Uiso 0.467(19) 1 calc PR B 3
H62B H 0.9218 1.1523 0.4228 0.072 Uiso 0.467(19) 1 calc PR B 3
H62C H 0.8748 1.3058 0.4137 0.072 Uiso 0.467(19) 1 calc PR B 3
C7 C 0.7826(12) 1.3680(10) 0.3290(6) 0.042(4) Uani 0.467(19) 1 d PD B 3
H7A H 0.7256 1.4480 0.3461 0.063 Uiso 0.467(19) 1 calc PR B 3
H7B H 0.7432 1.3697 0.2990 0.063 Uiso 0.467(19) 1 calc PR B 3
H7C H 0.8686 1.3628 0.3196 0.063 Uiso 0.467(19) 1 calc PR B 3
C63 C 0.7808(12) 1.3708(12) 0.3618(7) 0.060(4) Uani 0.533(19) 1 d P B 4
H63A H 0.7146 1.4208 0.3878 0.090 Uiso 0.533(19) 1 calc PR B 4
H63B H 0.7509 1.4123 0.3289 0.090 Uiso 0.533(19) 1 calc PR B 4
H63C H 0.8636 1.3692 0.3657 0.090 Uiso 0.533(19) 1 calc PR B 4
C6 C 0.8767(10) 1.1690(13) 0.4153(4) 0.051(4) Uani 0.533(19) 1 d PD B 4
H6A H 0.9703 1.1410 0.4076 0.077 Uiso 0.533(19) 1 calc PR B 4
H6B H 0.8647 1.0924 0.4264 0.077 Uiso 0.533(19) 1 calc PR B 4
H6C H 0.8421 1.2298 0.4417 0.077 Uiso 0.533(19) 1 calc PR B 4
C71 C 0.8771(13) 0.6395(12) 0.3999(5) 0.049(3) Uani 0.455(8) 1 d PD C 5
H71A H 0.7876 0.7019 0.4116 0.073 Uiso 0.455(8) 1 calc PR C 5
H71B H 0.9144 0.5666 0.4253 0.073 Uiso 0.455(8) 1 calc PR C 5
H71C H 0.8752 0.6060 0.3689 0.073 Uiso 0.455(8) 1 calc PR C 5
C64 C 0.962(2) 0.709(3) 0.3904(10) 0.043(6) Uani 0.455(8) 1 d PD C 5
C75 C 1.0800(17) 0.6323(17) 0.3524(6) 0.046(4) Uani 0.455(8) 1 d PD C 5
C67 C 1.1514(12) 0.4872(12) 0.3624(5) 0.065(5) Uani 0.455(8) 1 d P C 5
H67A H 1.0890 0.4529 0.3657 0.097 Uiso 0.455(8) 1 calc PR C 5
H67B H 1.1949 0.4651 0.3934 0.097 Uiso 0.455(8) 1 calc PR C 5
H67C H 1.2171 0.4481 0.3347 0.097 Uiso 0.455(8) 1 calc PR C 5
C68 C 1.0312(14) 0.6639(14) 0.3002(4) 0.074(5) Uani 0.455(8) 1 d P C 5
H68A H 1.1064 0.6292 0.2754 0.111 Uiso 0.455(8) 1 calc PR C 5
H68B H 0.9802 0.7590 0.2937 0.111 Uiso 0.455(8) 1 calc PR C 5
H68C H 0.9758 0.6237 0.2980 0.111 Uiso 0.455(8) 1 calc PR C 5
C66 C 1.1868(12) 0.6832(15) 0.3481(5) 0.066(5) Uani 0.455(8) 1 d P C 5
H66A H 1.2288 0.6599 0.3794 0.099 Uiso 0.455(8) 1 calc PR C 5
H66B H 1.1432 0.7786 0.3413 0.099 Uiso 0.455(8) 1 calc PR C 5
H66C H 1.2533 0.6422 0.3208 0.099 Uiso 0.455(8) 1 calc PR C 5
C69 C 1.0290(14) 0.8439(14) 0.4403(6) 0.055(4) Uani 0.455(8) 1 d P C 5
H69A H 1.0419 0.8538 0.4741 0.083 Uiso 0.455(8) 1 calc PR C 5
H69B H 0.9573 0.9258 0.4271 0.083 Uiso 0.455(8) 1 calc PR C 5
H69C H 1.1097 0.8230 0.4188 0.083 Uiso 0.455(8) 1 calc PR C 5
C21 C 0.863(2) 0.782(2) 0.4797(8) 0.056(5) Uani 0.455(8) 1 d P C 5
H21A H 0.8796 0.8032 0.5109 0.085 Uiso 0.455(8) 1 calc PR C 5
H21B H 0.8407 0.7105 0.4866 0.085 Uiso 0.455(8) 1 calc PR C 5
H21C H 0.7908 0.8588 0.4645 0.085 Uiso 0.455(8) 1 calc PR C 5
C19 C 0.8190(10) 0.6816(11) 0.4278(5) 0.059(4) Uani 0.545(8) 1 d P C 6
H19A H 0.7467 0.7605 0.4417 0.088 Uiso 0.545(8) 1 calc PR C 6
H19B H 0.8562 0.6132 0.4547 0.088 Uiso 0.545(8) 1 calc PR C 6
H19C H 0.7863 0.6508 0.4038 0.088 Uiso 0.545(8) 1 calc PR C 6
C18 C 0.9268(19) 0.714(2) 0.4011(9) 0.034(4) Uani 0.545(8) 1 d P C 6
C24 C 1.0061(12) 0.6103(9) 0.3592(4) 0.045(3) Uani 0.545(8) 1 d P C 6
C27 C 1.0569(13) 0.4653(10) 0.3811(6) 0.084(5) Uani 0.545(8) 1 d P C 6
H27A H 1.1040 0.4062 0.3544 0.125 Uiso 0.545(8) 1 calc PR C 6
H27B H 0.9824 0.4527 0.3956 0.125 Uiso 0.545(8) 1 calc PR C 6
H27C H 1.1163 0.4463 0.4069 0.125 Uiso 0.545(8) 1 calc PR C 6
C25 C 0.9184(10) 0.6297(9) 0.3184(4) 0.060(3) Uani 0.545(8) 1 d P C 6
H25A H 0.8930 0.7153 0.3002 0.090 Uiso 0.545(8) 1 calc PR C 6
H25B H 0.8396 0.6258 0.3336 0.090 Uiso 0.545(8) 1 calc PR C 6
H25C H 0.9662 0.5606 0.2953 0.090 Uiso 0.545(8) 1 calc PR C 6
C65 C 1.1233(15) 0.6278(18) 0.3343(7) 0.063(5) Uani 0.545(8) 1 d P C 6
H65A H 1.0926 0.7195 0.3221 0.095 Uiso 0.545(8) 1 calc PR C 6
H65B H 1.1642 0.5718 0.3064 0.095 Uiso 0.545(8) 1 calc PR C 6
H65C H 1.1876 0.6031 0.3588 0.095 Uiso 0.545(8) 1 calc PR C 6
C70 C 0.9010(16) 0.8248(18) 0.4796(6) 0.066(5) Uani 0.545(8) 1 d P C 6
H70A H 0.9479 0.8523 0.4987 0.099 Uiso 0.545(8) 1 calc PR C 6
H70B H 0.8618 0.7789 0.5022 0.099 Uiso 0.545(8) 1 calc PR C 6
H70C H 0.8318 0.9020 0.4628 0.099 Uiso 0.545(8) 1 calc PR C 6
C23 C 1.0811(11) 0.8039(11) 0.4154(5) 0.052(3) Uani 0.545(8) 1 d P C 6
H23A H 1.0269 0.8803 0.3937 0.078 Uiso 0.545(8) 1 calc PR C 6
H23B H 1.1568 0.7413 0.3955 0.078 Uiso 0.545(8) 1 calc PR C 6
H23C H 1.1114 0.8318 0.4412 0.078 Uiso 0.545(8) 1 calc PR C 6

loop_
_atom_site_aniso_label
_atom_site_aniso_U_11
_atom_site_aniso_U_22
_atom_site_aniso_U_33
_atom_site_aniso_U_23
_atom_site_aniso_U_13
_atom_site_aniso_U_12
Cr2 0.0175(3) 0.0126(3) 0.0613(5) 0.0041(3) -0.0108(3) -0.0084(3)
Cl1 0.0283(5) 0.0239(5) 0.0625(8) 0.0026(5) -0.0098(5) -0.0141(4)
O4 0.0214(14) 0.0140(14) 0.064(2) 0.0044(13) -0.0099(14) -0.0120(12)
O5 0.0193(13) 0.0160(14) 0.055(2) 0.0059(13) -0.0118(13) -0.0093(11)
O6 0.0185(14) 0.0161(14) 0.066(2) -0.0006(14) -0.0068(14) -0.0088(12)
C54 0.024(2) 0.018(2) 0.051(3) 0.0030(19) -0.009(2) -0.0091(17)
C28 0.022(2) 0.019(2) 0.062(3) 0.007(2) -0.012(2) -0.0154(17)
C29 0.028(2) 0.022(2) 0.073(4) 0.009(2) -0.014(2) -0.0162(19)
C38 0.022(2) 0.0114(19) 0.072(3) 0.005(2) -0.010(2) -0.0085(17)
C50 0.023(2) 0.020(2) 0.057(3) 0.008(2) -0.010(2) -0.0083(18)
C55 0.035(2) 0.017(2) 0.063(3) 0.004(2) -0.014(2) -0.0119(19)
C53 0.030(2) 0.022(2) 0.056(3) 0.009(2) -0.014(2) -0.0058(19)
C30 0.028(2) 0.021(2) 0.063(3) 0.003(2) -0.011(2) -0.0143(19)
C46 0.032(2) 0.026(2) 0.075(4) 0.004(2) -0.017(2) -0.016(2)
C31 0.030(2) 0.033(3) 0.078(4) -0.002(2) -0.008(2) -0.018(2)
C48 0.0183(19) 0.018(2) 0.057(3) 0.004(2) -0.0120(19) -0.0082(17)
C34 0.025(2) 0.024(2) 0.060(3) 0.009(2) -0.011(2) -0.0163(18)
C40 0.025(2) 0.013(2) 0.076(4) 0.010(2) -0.011(2) -0.0094(18)
C39 0.023(2) 0.017(2) 0.081(4) -0.001(2) -0.005(2) -0.0066(18)
C36 0.025(2) 0.028(2) 0.072(4) 0.002(2) -0.012(2) -0.009(2)
C41 0.044(3) 0.035(3) 0.070(4) 0.005(3) -0.012(3) -0.018(2)
C56 0.030(2) 0.022(2) 0.056(3) 0.009(2) -0.011(2) -0.0088(19)
C33 0.034(2) 0.038(3) 0.060(3) 0.007(2) -0.013(2) -0.020(2)
C49 0.025(2) 0.024(2) 0.062(3) 0.002(2) -0.015(2) -0.0125(19)
C52 0.030(2) 0.026(2) 0.080(4) 0.011(2) -0.012(2) -0.014(2)
C44 0.028(2) 0.020(2) 0.062(3) -0.004(2) -0.005(2) -0.0139(18)
C42 0.041(3) 0.027(2) 0.083(4) 0.009(3) -0.023(3) -0.017(2)
C47 0.050(3) 0.024(2) 0.075(4) -0.003(2) -0.011(3) -0.018(2)
C37 0.024(2) 0.036(3) 0.060(3) -0.004(2) -0.006(2) -0.016(2)
C32 0.035(3) 0.040(3) 0.069(4) -0.003(3) -0.013(2) -0.024(2)
C35 0.029(2) 0.038(3) 0.068(4) 0.003(2) -0.006(2) -0.024(2)
C51 0.034(2) 0.030(2) 0.054(3) 0.008(2) -0.011(2) -0.015(2)
C45 0.032(2) 0.044(3) 0.080(4) -0.005(3) -0.005(2) -0.029(2)
C43 0.061(3) 0.020(2) 0.090(5) 0.012(3) -0.026(3) -0.021(2)
Cr1 0.0469(5) 0.0263(4) 0.0386(5) 0.0068(3) -0.0150(4) 0.0027(3)
O1 0.045(2) 0.0385(19) 0.046(2) 0.0101(16) -0.0091(16) -0.0064(16)
O2 0.0495(19) 0.0300(17) 0.0302(18) 0.0105(14) -0.0116(15) -0.0033(15)
O3 0.062(2) 0.0251(17) 0.041(2) 0.0048(15) -0.0172(17) 0.0029(16)
C14 0.038(3) 0.045(3) 0.052(3) 0.012(3) -0.004(2) -0.015(2)
C1 0.054(3) 0.030(3) 0.033(3) 0.006(2) -0.013(2) 0.005(2)
C5 0.054(3) 0.055(3) 0.043(3) 0.001(3) 0.004(2) -0.025(3)
C8 0.042(3) 0.043(3) 0.050(3) 0.015(3) -0.003(2) -0.004(2)
C20 0.038(3) 0.040(3) 0.026(3) 0.006(2) -0.001(2) 0.001(2)
C2 0.045(3) 0.055(3) 0.036(3) 0.021(3) -0.009(2) -0.014(3)
C17 0.045(3) 0.054(3) 0.053(3) 0.016(3) -0.009(3) -0.019(3)
C22 0.043(3) 0.051(3) 0.039(3) 0.017(3) -0.009(2) 0.002(2)
C4 0.049(3) 0.034(3) 0.075(4) -0.016(3) -0.024(3) 0.003(2)
C15 0.058(3) 0.066(4) 0.059(4) -0.010(3) 0.007(3) -0.037(3)
C11 0.087(5) 0.053(4) 0.048(4) 0.018(3) 0.005(3) -0.009(3)
C16 0.048(3) 0.063(4) 0.065(4) 0.018(3) -0.009(3) -0.030(3)
C13 0.063(4) 0.044(3) 0.064(4) 0.004(3) 0.013(3) 0.001(3)
C9 0.052(3) 0.041(3) 0.069(4) 0.009(3) -0.010(3) -0.006(3)
C10 0.057(3) 0.050(3) 0.048(4) 0.017(3) 0.008(3) -0.004(3)
C12 0.062(4) 0.057(4) 0.070(4) 0.017(3) 0.015(3) -0.014(3)
C57 0.028(2) 0.031(3) 0.066(4) 0.007(2) -0.004(2) -0.014(2)
C72 0.017(8) 0.043(9) 0.057(8) 0.000(6) 0.003(6) 0.003(5)
C3 0.030(9) 0.032(5) 0.032(6) -0.002(4) 0.009(7) -0.016(7)
C60 0.048(7) 0.048(8) 0.045(8) -0.011(6) 0.002(5) 0.002(6)
C58 0.047(7) 0.034(6) 0.062(7) 0.006(5) -0.011(5) 0.004(5)
C61 0.047(8) 0.034(7) 0.021(6) 0.006(5) 0.003(5) 0.012(6)
C59 0.070(9) 0.021(6) 0.032(7) 0.001(5) 0.017(6) 0.003(5)
C73 0.039(10) 0.041(7) 0.025(8) -0.002(5) 0.012(7) -0.021(8)
C74 0.034(15) 0.044(10) 0.031(8) 0.009(7) -0.005(9) 0.000(8)
C62 0.048(7) 0.049(8) 0.050(8) 0.000(7) 0.001(6) -0.027(6)
C7 0.050(7) 0.028(6) 0.042(9) -0.011(6) 0.000(6) -0.014(5)
C63 0.060(7) 0.061(8) 0.059(11) -0.028(7) 0.000(7) -0.024(6)
C6 0.022(5) 0.047(7) 0.067(9) -0.014(6) -0.009(5) 0.001(5)
C71 0.044(8) 0.024(6) 0.056(9) 0.011(6) -0.007(7) -0.001(6)
C64 0.035(14) 0.042(9) 0.015(11) 0.015(7) 0.013(8) 0.004(9)
C75 0.035(11) 0.053(9) 0.029(10) 0.007(7) 0.001(7) -0.009(9)
C67 0.039(7) 0.054(8) 0.062(9) -0.018(7) -0.011(6) 0.014(6)
C68 0.065(9) 0.067(9) 0.035(7) -0.016(6) -0.002(7) 0.014(7)
C66 0.033(6) 0.081(10) 0.052(8) 0.008(7) 0.010(6) -0.007(7)
C69 0.054(9) 0.048(8) 0.043(9) 0.016(7) -0.016(7) -0.009(7)
C21 0.048(11) 0.050(11) 0.037(8) 0.001(8) 0.006(8) 0.000(7)
C19 0.033(6) 0.046(7) 0.065(9) 0.035(6) 0.001(5) -0.004(5)
C18 0.018(8) 0.027(6) 0.022(10) 0.012(6) 0.014(6) 0.011(6)
C24 0.038(6) 0.024(5) 0.058(7) -0.006(4) -0.008(5) -0.001(4)
C27 0.061(8) 0.034(6) 0.136(14) 0.017(7) -0.031(8) -0.006(6)
C25 0.050(6) 0.036(6) 0.086(9) -0.021(5) -0.010(6) -0.009(5)
C65 0.035(9) 0.065(8) 0.074(14) -0.016(9) 0.024(7) -0.015(7)
C70 0.047(9) 0.068(12) 0.031(6) -0.001(8) -0.002(6) 0.012(7)
C23 0.044(6) 0.050(7) 0.047(8) -0.016(5) 0.002(5) -0.009(5)

loop_
_atom_type_symbol
_atom_type_description
_atom_type_scat_dispersion_real
_atom_type_scat_dispersion_imag
_atom_type_scat_source
C C 0.0033 0.0016 'International Tables Vol C Tables 4.2.6.8 and 6.1.1.4'
H H 0.0000 0.0000 'International Tables Vol C Tables 4.2.6.8 and 6.1.1.4'
O O 0.0106 0.0060 'International Tables Vol C Tables 4.2.6.8 and 6.1.1.4'
Cl Cl 0.1484 0.1585 'International Tables Vol C Tables 4.2.6.8 and 6.1.1.4'
Cr Cr 0.3209 0.6236 'International Tables Vol C Tables 4.2.6.8 and 6.1.1.4'

loop_
_geom_angle_atom_site_label_1
_geom_angle_atom_site_label_2
_geom_angle_atom_site_label_3
_geom_angle
_geom_angle_site_symmetry_1
_geom_angle_site_symmetry_3
_geom_angle_publ_flag
O4 Cr2 O5 110.60(13) . . ?
O4 Cr2 O6 109.82(13) . . ?
O5 Cr2 O6 110.32(13) . . ?
O4 Cr2 Cl1 108.30(11) . . ?
O5 Cr2 Cl1 108.89(10) . . ?
O6 Cr2 Cl1 108.86(11) . . ?
C28 O4 Cr2 141.4(2) . . ?
C48 O5 Cr2 141.0(3) . . ?
C38 O6 Cr2 140.8(3) . . ?
C56 C54 C55 106.1(4) . . ?
C56 C54 C53 105.9(4) . . ?
C55 C54 C53 107.7(3) . . ?
C56 C54 C48 110.1(3) . . ?
C55 C54 C48 114.3(4) . . ?
C53 C54 C48 112.2(3) . . ?
O4 C28 C29 108.6(3) . . ?
O4 C28 C34 106.2(3) . . ?
C29 C28 C34 109.0(4) . . ?
O4 C28 C30 104.0(3) . . ?
C29 C28 C30 110.3(4) . . ?
C34 C28 C30 118.2(3) . . ?
O6 C38 C39 108.2(3) . . ?
O6 C38 C40 104.3(4) . . ?
C39 C38 C40 110.1(3) . . ?
O6 C38 C44 105.6(3) . . ?
C39 C38 C44 108.8(4) . . ?
C40 C38 C44 119.2(3) . . ?
C57 C50 C51 107.9(4) . . ?
C57 C50 C52 106.1(3) . . ?
C51 C50 C52 105.0(4) . . ?
C57 C50 C48 113.9(3) . . ?
C51 C50 C48 113.3(3) . . ?
C52 C50 C48 110.0(4) . . ?
C33 C30 C32 108.2(4) . . ?
C33 C30 C31 105.5(4) . . ?
C32 C30 C31 106.6(4) . . ?
C33 C30 C28 113.9(4) . . ?
C32 C30 C28 112.9(4) . . ?
C31 C30 C28 109.3(4) . . ?
O5 C48 C49 108.7(3) . . ?
O5 C48 C54 106.3(3) . . ?
C49 C48 C54 108.9(3) . . ?
O5 C48 C50 104.1(3) . . ?
C49 C48 C50 110.1(3) . . ?
C54 C48 C50 118.3(4) . . ?
C36 C34 C37 105.9(4) . . ?
C36 C34 C35 107.8(3) . . ?
C37 C34 C35 106.0(4) . . ?
C36 C34 C28 113.9(4) . . ?
C37 C34 C28 109.5(3) . . ?
C35 C34 C28 113.1(3) . . ?
C42 C40 C43 106.5(4) . . ?
C42 C40 C41 103.7(4) . . ?
C43 C40 C41 108.0(4) . . ?
C42 C40 C38 111.2(4) . . ?
C43 C40 C38 113.5(4) . . ?
C41 C40 C38 113.2(3) . . ?
C45 C44 C46 106.3(4) . . ?
C45 C44 C47 108.2(4) . . ?
C46 C44 C47 105.8(4) . . ?
C45 C44 C38 113.2(4) . . ?
C46 C44 C38 110.6(3) . . ?
C47 C44 C38 112.4(3) . . ?
O1 Cr1 O2 119.07(16) . . ?
O1 Cr1 O3 124.90(16) . . ?
O2 Cr1 O3 115.99(17) . . ?
C8 O1 Cr1 152.1(3) . . ?
C64 O2 C18 18.0(8) . . ?
C64 O2 Cr1 149.3(6) . . ?
C18 O2 Cr1 131.3(6) . . ?
C1 O3 Cr1 134.1(3) . . ?
C17 C14 C15 105.5(4) . . ?
C17 C14 C16 108.4(4) . . ?
C15 C14 C16 106.9(5) . . ?
C17 C14 C8 113.6(5) . . ?
C15 C14 C8 107.6(4) . . ?
C16 C14 C8 114.3(4) . . ?
O3 C1 C2 107.1(4) . . ?
O3 C1 C73 107.3(8) . . ?
C2 C1 C73 118.9(8) . . ?
O3 C1 C4 109.7(4) . . ?
C2 C1 C4 109.5(4) . . ?
C73 C1 C4 104.2(8) . . ?
O3 C1 C3 101.8(6) . . ?
C2 C1 C3 101.7(7) . . ?
C73 C1 C3 22.3(5) . . ?
C4 C1 C3 125.6(7) . . ?
O1 C8 C9 108.6(4) . . ?
O1 C8 C14 104.5(4) . . ?
C9 C8 C14 108.4(5) . . ?
O1 C8 C10 107.9(5) . . ?
C9 C8 C10 107.3(4) . . ?
C14 C8 C10 119.7(4) . . ?
C70 C20 C69 74.1(9) . . ?
C70 C20 C22 108.5(7) . . ?
C69 C20 C22 111.4(6) . . ?
C70 C20 C18 113.4(10) . . ?
C69 C20 C18 126.2(9) . . ?
C22 C20 C18 115.1(9) . . ?
C70 C20 C64 127.4(11) . . ?
C69 C20 C64 117.0(10) . . ?
C22 C20 C64 112.7(11) . . ?
C18 C20 C64 16.8(7) . . ?
C70 C20 C23 105.7(8) . . ?
C69 C20 C23 31.7(6) . . ?
C22 C20 C23 104.0(5) . . ?
C18 C20 C23 109.3(8) . . ?
C64 C20 C23 94.7(8) . . ?
C70 C20 C21 29.9(8) . . ?
C69 C20 C21 103.5(9) . . ?
C22 C20 C21 102.8(8) . . ?
C18 C20 C21 91.4(10) . . ?
C64 C20 C21 107.9(10) . . ?
C23 C20 C21 134.3(9) . . ?
C63 C4 C62 79.5(8) . . ?
C63 C4 C5 123.7(8) . . ?
C62 C4 C5 103.9(6) . . ?
C63 C4 C1 109.6(6) . . ?
C62 C4 C1 130.3(7) . . ?
C5 C4 C1 109.2(4) . . ?
C63 C4 C6 107.1(8) . . ?
C62 C4 C6 34.4(5) . . ?
C5 C4 C6 104.0(5) . . ?
C1 C4 C6 100.7(7) . . ?
C63 C4 C7 33.1(5) . . ?
C62 C4 C7 101.2(8) . . ?
C5 C4 C7 94.2(6) . . ?
C1 C4 C7 112.0(5) . . ?
C6 C4 C7 134.6(8) . . ?
C11 C10 C12 107.9(5) . . ?
C11 C10 C13 105.7(5) . . ?
C12 C10 C13 107.2(5) . . ?
C11 C10 C8 110.8(5) . . ?
C12 C10 C8 113.3(5) . . ?
C13 C10 C8 111.5(4) . . ?
C60 C3 C72 108.0(13) . . ?
C60 C3 C58 108.4(11) . . ?
C72 C3 C58 102.7(12) . . ?
C60 C3 C1 112.6(10) . . ?
C72 C3 C1 115.7(12) . . ?
C58 C3 C1 108.7(10) . . ?
C59 C73 C74 107.8(14) . . ?
C59 C73 C1 121.4(13) . . ?
C74 C73 C1 100.7(13) . . ?
C59 C73 C61 110.4(11) . . ?
C74 C73 C61 101.5(13) . . ?
C1 C73 C61 112.5(11) . . ?
O2 C64 C71 101.5(16) . . ?
O2 C64 C75 112.5(18) . . ?
C71 C64 C75 108.3(15) . . ?
O2 C64 C20 105.3(13) . . ?
C71 C64 C20 110.7(15) . . ?
C75 C64 C20 117.4(18) . . ?
C67 C75 C68 108.5(14) . . ?
C67 C75 C64 116.2(16) . . ?
C68 C75 C64 108.9(17) . . ?
C67 C75 C66 107.3(13) . . ?
C68 C75 C66 104.1(13) . . ?
C64 C75 C66 111.1(14) . . ?
O2 C18 C20 106.3(11) . . ?
O2 C18 C19 111.6(14) . . ?
C20 C18 C19 108.0(13) . . ?
O2 C18 C24 100.6(14) . . ?
C20 C18 C24 122.8(14) . . ?
C19 C18 C24 107.3(12) . . ?
C25 C24 C65 107.9(12) . . ?
C25 C24 C27 105.8(9) . . ?
C65 C24 C27 109.1(11) . . ?
C25 C24 C18 111.1(12) . . ?
C65 C24 C18 110.4(11) . . ?
C27 C24 C18 112.3(12) . . ?

loop_
_geom_bond_atom_site_label_1
_geom_bond_atom_site_label_2
_geom_bond_distance
_geom_bond_site_symmetry_2
_geom_bond_publ_flag
Cr2 O4 1.752(3) . ?
Cr2 O5 1.754(3) . ?
Cr2 O6 1.755(3) . ?
Cr2 Cl1 2.1997(15) . ?
O4 C28 1.460(5) . ?
O5 C48 1.459(4) . ?
O6 C38 1.472(5) . ?
C54 C56 1.530(6) . ?
C54 C55 1.537(6) . ?
C54 C53 1.558(5) . ?
C54 C48 1.593(5) . ?
C28 C29 1.538(6) . ?
C28 C34 1.592(6) . ?
C28 C30 1.595(7) . ?
C38 C39 1.539(6) . ?
C38 C40 1.587(7) . ?
C38 C44 1.591(6) . ?
C50 C57 1.549(6) . ?
C50 C51 1.551(6) . ?
C50 C52 1.552(6) . ?
C50 C48 1.594(7) . ?
C30 C33 1.540(6) . ?
C30 C32 1.547(6) . ?
C30 C31 1.554(6) . ?
C46 C44 1.531(7) . ?
C48 C49 1.539(6) . ?
C34 C36 1.543(6) . ?
C34 C37 1.543(7) . ?
C34 C35 1.552(6) . ?
C40 C42 1.538(6) . ?
C40 C43 1.539(6) . ?
C40 C41 1.552(7) . ?
C44 C45 1.528(6) . ?
C44 C47 1.537(6) . ?
Cr1 O1 1.760(4) . ?
Cr1 O2 1.771(3) . ?
Cr1 O3 1.789(4) . ?
O1 C8 1.440(7) . ?
O2 C64 1.46(3) . ?
O2 C18 1.48(2) . ?
O3 C1 1.450(6) . ?
C14 C17 1.537(7) . ?
C14 C15 1.546(7) . ?
C14 C16 1.547(7) . ?
C14 C8 1.587(7) . ?
C1 C2 1.534(7) . ?
C1 C73 1.559(9) . ?
C1 C4 1.600(8) . ?
C1 C3 1.650(15) . ?
C5 C4 1.551(7) . ?
C8 C9 1.553(7) . ?
C8 C10 1.587(8) . ?
C20 C70 1.500(18) . ?
C20 C69 1.506(15) . ?
C20 C22 1.536(6) . ?
C20 C18 1.54(2) . ?
C20 C64 1.58(3) . ?
C20 C23 1.620(13) . ?
C20 C21 1.63(2) . ?
C4 C63 1.417(13) . ?
C4 C62 1.502(14) . ?
C4 C6 1.608(8) . ?
C4 C7 1.628(8) . ?
C11 C10 1.543(9) . ?
C13 C10 1.566(7) . ?
C10 C12 1.549(9) . ?
C72 C3 1.537(15) . ?
C3 C60 1.498(17) . ?
C3 C58 1.608(18) . ?
C61 C73 1.58(2) . ?
C59 C73 1.50(2) . ?
C73 C74 1.506(18) . ?
C71 C64 1.550(10) . ?
C64 C75 1.559(10) . ?
C75 C67 1.49(2) . ?
C75 C68 1.53(2) . ?
C75 C66 1.61(2) . ?
C19 C18 1.555(17) . ?
C18 C24 1.613(19) . ?
C24 C25 1.527(14) . ?
C24 C65 1.542(15) . ?
C24 C27 1.564(14) . ?
